data_1531079
loop_
_publ_author_name
'Antic, B.'
'Nikolic, A.S.'
'Rodic, D.'
'Kacarevic-Popovic, Z.'
'Karanovic, Lj.'

_publ_section_title
;
 The change of crystal symmetry and cation ordering in Li - Mg ferrites
;
_journal_name_full 'Journal of Alloys Compd.'
_journal_page_first 286
_journal_page_last 291
_journal_volume 336
_journal_year 2002
_chemical_formula_sum 'Fe4.84 Li0.94 Mg0.2 O8'
_chemical_name_systematic
;
(Li0.7 Fe0.3) (Li0.24 Fe2.66 Mg0.06) (Fe1.88 Mg0.14) O8
;
_space_group_IT_number 212
_symmetry_space_group_name_Hall 'P 4acd 2ab 3'
_symmetry_space_group_name_H-M 'P 43 3 2'
_cell_angle_alpha 90
_cell_angle_beta 90
_cell_angle_gamma 90
_cell_formula_units_Z 4
_cell_length_a 8.3343
_cell_length_b 8.3343
_cell_length_c 8.3343
_cell_volume 578.905
_citation_journal_id_ASTM JALCEU
_cod_data_source_file Antic_JALCEU_2002_442.cif
_cod_data_source_block Fe4.84Li0.94Mg0.2O8
_cod_original_cell_volume 578.9052
_cod_database_code 1531079

loop_
_symmetry_equiv_pos_as_xyz
x,y,z
-y+3/4,x+1/4,z+3/4
-x+1/2,-y,z+1/2
y+3/4,-x+3/4,z+1/4
x+1/2,-y+1/2,-z
y+1/4,x+3/4,-z+3/4
-x,y+1/2,-z+1/2
-y+1/4,-x+1/4,-z+1/4
z,x,y
-x+3/4,z+1/4,y+3/4
-z+1/2,-x,y+1/2
x+3/4,-z+3/4,y+1/4
z+1/2,-x+1/2,-y
x+1/4,z+3/4,-y+3/4
-z,x+1/2,-y+1/2
-x+1/4,-z+1/4,-y+1/4
y,z,x
y+1/2,-z+1/2,-x
z+1/4,y+3/4,-x+3/4
-y,z+1/2,-x+1/2
-z+1/4,-y+1/4,-x+1/4
-y+1/2,-z,x+1/2
z+3/4,-y+3/4,x+1/4
-z+3/4,y+1/4,x+3/4

loop_
_atom_site_label
_atom_site_type_symbol
_atom_site_fract_x
_atom_site_fract_y
_atom_site_fract_z
_atom_site_occupancy
_atom_site_U_iso_or_equiv
Mg2 Mg+2 -0.0016 -0.0016 -0.0016 0.07 0.0
Fe3 Fe+3 -0.0016 -0.0016 -0.0016 0.94 0.0
O1 O-2 0.3826 0.3826 0.3826 1 0.0
Mg1 Mg+2 0.125 0.3693 0.8807 0.02 0.0
Li1 Li+1 0.625 0.625 0.625 0.7 0.0
Li2 Li+1 0.125 0.3693 0.8807 0.08 0.0
Fe1 Fe+3 0.625 0.625 0.625 0.3 0.0
Fe2 Fe+3 0.125 0.3693 0.8807 0.887 0.0
O2 O-2 0.1187 0.1262 0.3805 1 0.0
